data_7223798
loop_
_publ_author_name
'Slabbert, C.'
'Rademeyer, M.'

_publ_section_title
;
 Structures and trends of one-dimensional halide-bridged polymers of
 five-coordinate cadmium(ii) and mercury(ii) with benzopyridine and
 -pyrazine-type N-donor ligands
;
_journal_issue 47
_journal_name_full CrystEngComm
_journal_page_first 9070
_journal_paper_doi 10.1039/C5CE01333J
_journal_volume 17
_journal_year 2015
_chemical_formula_moiety 'C26 H18 Hg2 I4 N2'
_chemical_formula_sum 'C26 H18 Hg2 I4 N2'
_chemical_formula_weight 1267.20
_chemical_name_systematic
;
bis(2-Iodo)-diiodo-bis(phenazine)-di-mercury
;
_space_group_crystal_system triclinic
_space_group_IT_number 2
_space_group_name_Hall '-P 1'
_space_group_name_H-M_alt 'P -1'
_symmetry_space_group_name_Hall '-P 1'
_symmetry_space_group_name_H-M 'P -1'
_atom_sites_solution_hydrogens geom
_atom_sites_solution_primary difmap
_atom_sites_solution_secondary difmap
_audit_creation_method SHELXL-2014
_audit_update_record
;
2015-06-26 deposited with the CCDC.
2015-10-19 downloaded from the CCDC.
;
_cell_angle_alpha 84.347(2)
_cell_angle_beta 70.877(2)
_cell_angle_gamma 77.262(2)
_cell_formula_units_Z 1
_cell_length_a 8.1694(4)
_cell_length_b 9.1306(4)
_cell_length_c 9.9609(5)
_cell_measurement_temperature 293(2)
_cell_volume 684.44(6)
_computing_cell_refinement 'SAINT (Bruker, 2014)'
_computing_data_collection 'APEX2 (Bruker, 2014)'
_computing_data_reduction 'SAINT (Bruker, 2014)'
_computing_molecular_graphics
;
 ORTEP-3 for Windows (Farrugia, 1997), 
 Mercury (Macrae <i>et al</i>., 2008)
;
_computing_publication_material 'SHELXL-2014, PLATON (Spek, 2009)'
_computing_structure_refinement 'SHELXTL, SHELXL-2014/7 (Sheldrick, 2015)'
_computing_structure_solution 'SHELXTS (Sheldrick, 2015)'
_diffrn_ambient_temperature 293(2)
_diffrn_detector_area_resol_mean 10.24
_diffrn_measured_fraction_theta_full 0.999
_diffrn_measured_fraction_theta_max 0.999
_diffrn_measurement_device_type 'Bruker kappa, Photon 100 CMOS'
_diffrn_measurement_method '\f and \w scans'
_diffrn_radiation_type MoK\a
_diffrn_radiation_wavelength 0.71073
_diffrn_reflns_av_R_equivalents 0.0444
_diffrn_reflns_av_unetI/netI 0.0226
_diffrn_reflns_laue_measured_fraction_full 0.999
_diffrn_reflns_laue_measured_fraction_max 0.999
_diffrn_reflns_limit_h_max 10
_diffrn_reflns_limit_h_min -10
_diffrn_reflns_limit_k_max 11
_diffrn_reflns_limit_k_min -11
_diffrn_reflns_limit_l_max 12
_diffrn_reflns_limit_l_min -12
_diffrn_reflns_number 19502
_diffrn_reflns_point_group_measured_fraction_full 0.999
_diffrn_reflns_point_group_measured_fraction_max 0.999
_diffrn_reflns_theta_full 25.242
_diffrn_reflns_theta_max 26.371
_diffrn_reflns_theta_min 2.165
_exptl_absorpt_coefficient_mu 15.731
_exptl_absorpt_correction_T_max 0.7481
_exptl_absorpt_correction_T_min 0.3750
_exptl_absorpt_correction_type multi-scan
_exptl_absorpt_process_details 'SADABS (Bruker, 2014)'
_exptl_crystal_colour yellow
_exptl_crystal_density_diffrn 3.074
_exptl_crystal_density_method 'not measured'
_exptl_crystal_description block
_exptl_crystal_F_000 560
_exptl_crystal_size_max 0.360
_exptl_crystal_size_mid 0.148
_exptl_crystal_size_min 0.068
_refine_diff_density_max 2.877
_refine_diff_density_min -0.835
_refine_diff_density_rms 0.247
_refine_ls_extinction_method none
_refine_ls_goodness_of_fit_ref 1.207
_refine_ls_hydrogen_treatment constr
_refine_ls_matrix_type full
_refine_ls_number_parameters 154
_refine_ls_number_reflns 2804
_refine_ls_number_restraints 0
_refine_ls_restrained_S_all 1.207
_refine_ls_R_factor_all 0.0257
_refine_ls_R_factor_gt 0.0256
_refine_ls_shift/su_max 0.000
_refine_ls_shift/su_mean 0.000
_refine_ls_structure_factor_coef Fsqd
_refine_ls_weighting_details 'w=1/[\s^2^(Fo^2^)+(0.0318P)^2^+2.5152P] where P=(Fo^2^+2Fc^2^)/3'
_refine_ls_weighting_scheme calc
_refine_ls_wR_factor_gt 0.0677
_refine_ls_wR_factor_ref 0.0678
_reflns_Friedel_coverage 0.000
_reflns_number_gt 2793
_reflns_number_total 2804
_reflns_threshold_expression 'I > 2\s(I)'
_cod_data_source_file c5ce01333j2.cif
_cod_data_source_block shelx
_cod_database_code 7223798
_shelx_space_group_comment
;
The symmetry employed for this shelxl refinement is uniquely defined
by the following loop, which should always be used as a source of
symmetry information in preference to the above space-group names.
They are only intended as comments.
;
_shelx_estimated_absorpt_t_min 0.070
_shelx_estimated_absorpt_t_max 0.414
_shelxl_version_number 2014-3

loop_
_space_group_symop_operation_xyz
'x, y, z'
'-x, -y, -z'

loop_
_atom_site_label
_atom_site_type_symbol
_atom_site_fract_x
_atom_site_fract_y
_atom_site_fract_z
_atom_site_U_iso_or_equiv
_atom_site_adp_type
_atom_site_occupancy
_atom_site_site_symmetry_order
_atom_site_calc_flag
_atom_site_refinement_flags_posn
_atom_site_refinement_flags_adp
C1 C 0.6127(7) 0.1455(6) 0.0275(5) 0.0208(10) Uani 1 1 d . .
C2 C 0.7518(7) 0.0232(6) 0.0259(6) 0.0259(11) Uani 1 1 d . .
H2 H 0.7786 -0.0059 0.1096 0.031 Uiso 1 1 calc R U
C3 C 0.8486(8) -0.0540(7) -0.0937(6) 0.0293(12) Uani 1 1 d . .
H3 H 0.9396 -0.1345 -0.0904 0.035 Uiso 1 1 calc R U
C4 C 0.8119(8) -0.0129(7) -0.2239(6) 0.0308(12) Uani 1 1 d . .
H4 H 0.8790 -0.0658 -0.3056 0.037 Uiso 1 1 calc R U
C5 C 0.6777(7) 0.1045(7) -0.2280(6) 0.0280(12) Uani 1 1 d . .
H5 H 0.6533 0.1312 -0.3130 0.034 Uiso 1 1 calc R U
C6 C 0.5743(7) 0.1870(6) -0.1039(6) 0.0231(10) Uani 1 1 d . .
C7 C 0.4388(7) 0.3087(6) -0.1051(6) 0.0254(11) Uani 1 1 d . .
H7 H 0.4109 0.3368 -0.1886 0.031 Uiso 1 1 calc R U
C8 C 0.3446(7) 0.3890(6) 0.0170(5) 0.0210(10) Uani 1 1 d . .
C9 C 0.2052(8) 0.5167(6) 0.0195(6) 0.0268(11) Uani 1 1 d . .
H9 H 0.1751 0.5470 -0.0627 0.032 Uiso 1 1 calc R U
C10 C 0.1166(7) 0.5938(6) 0.1409(6) 0.0268(11) Uani 1 1 d . .
H10 H 0.0251 0.6756 0.1422 0.032 Uiso 1 1 calc R U
C11 C 0.1649(7) 0.5484(6) 0.2650(6) 0.0247(11) Uani 1 1 d . .
H11 H 0.1049 0.6025 0.3472 0.030 Uiso 1 1 calc R U
C12 C 0.2946(7) 0.4298(6) 0.2677(6) 0.0244(11) Uani 1 1 d . .
H12 H 0.3228 0.4041 0.3513 0.029 Uiso 1 1 calc R U
C13 C 0.3900(7) 0.3424(5) 0.1444(5) 0.0208(10) Uani 1 1 d . .
Hg1 Hg 0.58911(3) 0.16129(2) 0.35758(2) 0.02638(8) Uani 1 1 d . .
I1 I 0.26394(4) 0.14041(4) 0.58211(4) 0.02475(10) Uani 1 1 d . .
I2 I 0.77408(5) 0.35887(4) 0.38324(4) 0.02906(10) Uani 1 1 d . .
N1 N 0.5197(6) 0.2220(5) 0.1472(5) 0.0203(8) Uani 1 1 d . .

loop_
_atom_site_aniso_label
_atom_site_aniso_U_11
_atom_site_aniso_U_22
_atom_site_aniso_U_33
_atom_site_aniso_U_23
_atom_site_aniso_U_13
_atom_site_aniso_U_12
C1 0.027(2) 0.022(2) 0.018(2) 0.0044(19) -0.007(2) -0.014(2)
C2 0.027(3) 0.029(3) 0.022(3) 0.007(2) -0.008(2) -0.011(2)
C3 0.027(3) 0.031(3) 0.028(3) 0.002(2) -0.006(2) -0.009(2)
C4 0.028(3) 0.042(3) 0.023(3) -0.007(2) -0.004(2) -0.012(2)
C5 0.029(3) 0.039(3) 0.020(3) -0.002(2) -0.008(2) -0.013(2)
C6 0.026(3) 0.029(3) 0.018(2) 0.003(2) -0.009(2) -0.013(2)
C7 0.032(3) 0.033(3) 0.018(2) 0.005(2) -0.011(2) -0.017(2)
C8 0.026(2) 0.021(2) 0.020(2) 0.0068(19) -0.011(2) -0.012(2)
C9 0.031(3) 0.030(3) 0.026(3) 0.005(2) -0.018(2) -0.008(2)
C10 0.027(3) 0.027(3) 0.027(3) 0.003(2) -0.012(2) -0.003(2)
C11 0.028(3) 0.028(3) 0.021(3) 0.002(2) -0.009(2) -0.011(2)
C12 0.032(3) 0.025(3) 0.020(2) 0.005(2) -0.010(2) -0.013(2)
C13 0.024(2) 0.022(2) 0.020(3) 0.005(2) -0.008(2) -0.014(2)
Hg1 0.03413(13) 0.02853(13) 0.02148(12) 0.00658(9) -0.01373(9) -0.01209(9)
I1 0.02274(17) 0.02285(17) 0.02040(17) 0.00360(13) -0.00146(13) 0.00233(13)
I2 0.0386(2) 0.0307(2) 0.02437(19) 0.00142(14) -0.01404(15) -0.01480(15)
N1 0.023(2) 0.023(2) 0.017(2) 0.0033(17) -0.0077(17) -0.0108(17)

loop_
_atom_type_symbol
_atom_type_description
_atom_type_scat_dispersion_real
_atom_type_scat_dispersion_imag
_atom_type_scat_source
C C 0.0033 0.0016 'International Tables Vol C Tables 4.2.6.8 and 6.1.1.4'
H H 0.0000 0.0000 'International Tables Vol C Tables 4.2.6.8 and 6.1.1.4'
Hg Hg -2.3894 9.2266 'International Tables Vol C Tables 4.2.6.8 and 6.1.1.4'
I I -0.4742 1.8119 'International Tables Vol C Tables 4.2.6.8 and 6.1.1.4'
N N 0.0061 0.0033 'International Tables Vol C Tables 4.2.6.8 and 6.1.1.4'

loop_
_geom_angle_atom_site_label_1
_geom_angle_atom_site_label_2
_geom_angle_atom_site_label_3
_geom_angle
_geom_angle_site_symmetry_1
_geom_angle_site_symmetry_3
N1 C1 C2 121.3(5) . .
N1 C1 C6 121.3(5) . .
C2 C1 C6 117.4(5) . .
C3 C2 C1 122.3(5) . .
C3 C2 H2 118.9 . .
C1 C2 H2 118.9 . .
C2 C3 C4 120.6(6) . .
C2 C3 H3 119.7 . .
C4 C3 H3 119.7 . .
C5 C4 C3 119.5(5) . .
C5 C4 H4 120.3 . .
C3 C4 H4 120.3 . .
C4 C5 C6 120.9(5) . .
C4 C5 H5 119.5 . .
C6 C5 H5 119.5 . .
C7 C6 C5 122.3(5) . .
C7 C6 C1 118.3(5) . .
C5 C6 C1 119.4(5) . .
C8 C7 C6 120.6(5) . .
C8 C7 H7 119.7 . .
C6 C7 H7 119.7 . .
C7 C8 C9 122.2(5) . .
C7 C8 C13 118.4(5) . .
C9 C8 C13 119.4(5) . .
C10 C9 C8 120.7(5) . .
C10 C9 H9 119.6 . .
C8 C9 H9 119.6 . .
C9 C10 C11 119.3(5) . .
C9 C10 H10 120.3 . .
C11 C10 H10 120.3 . .
C12 C11 C10 122.1(5) . .
C12 C11 H11 119.0 . .
C10 C11 H11 119.0 . .
C11 C12 C13 121.1(5) . .
C11 C12 H12 119.4 . .
C13 C12 H12 119.4 . .
N1 C13 C12 121.3(5) . .
N1 C13 C8 121.4(5) . .
C12 C13 C8 117.3(5) . .
N1 Hg1 I2 107.52(10) . .
N1 Hg1 I1 119.98(11) . 2_656
I2 Hg1 I1 113.306(13) . 2_656
N1 Hg1 I1 107.45(10) . .
I2 Hg1 I1 118.029(14) . .
I1 Hg1 I1 90.130(11) 2_656 .
Hg1 I1 Hg1 89.870(11) 2_656 .
C1 N1 C13 120.0(4) . .
C1 N1 Hg1 121.4(3) . .
C13 N1 Hg1 118.5(3) . .

loop_
_geom_bond_atom_site_label_1
_geom_bond_atom_site_label_2
_geom_bond_distance
_geom_bond_site_symmetry_2
C1 N1 1.351(7) .
C1 C2 1.403(8) .
C1 C6 1.440(7) .
C2 C3 1.358(8) .
C2 H2 0.9300 .
C3 C4 1.422(8) .
C3 H3 0.9300 .
C4 C5 1.362(9) .
C4 H4 0.9300 .
C5 C6 1.424(8) .
C5 H5 0.9300 .
C6 C7 1.387(8) .
C7 C8 1.387(8) .
C7 H7 0.9300 .
C8 C9 1.435(8) .
C8 C13 1.435(7) .
C9 C10 1.361(8) .
C9 H9 0.9300 .
C10 C11 1.415(8) .
C10 H10 0.9300 .
C11 C12 1.343(8) .
C11 H11 0.9300 .
C12 C13 1.430(7) .
C12 H12 0.9300 .
C13 N1 1.354(7) .
Hg1 N1 2.330(4) .
Hg1 I2 2.6739(4) .
Hg1 I1 2.8423(4) 2_656
Hg1 I1 2.8882(4) .
I1 Hg1 2.8423(4) 2_656

loop_
_geom_hbond_atom_site_label_D
_geom_hbond_atom_site_label_H
_geom_hbond_atom_site_label_A
_geom_hbond_distance_DH
_geom_hbond_distance_HA
_geom_hbond_distance_DA
_geom_hbond_angle_DHA
_geom_hbond_site_symmetry_A
C2 H2 I1 0.93 3.13 4.013(5) 158.9 2_656
C12 H12 I1 0.93 3.16 3.873(5) 134.5 .

loop_
_geom_torsion_atom_site_label_1
_geom_torsion_atom_site_label_2
_geom_torsion_atom_site_label_3
_geom_torsion_atom_site_label_4
_geom_torsion
N1 C1 C2 C3 -179.1(5)
C6 C1 C2 C3 0.3(8)
C1 C2 C3 C4 0.1(9)
C2 C3 C4 C5 -0.4(9)
C3 C4 C5 C6 0.3(9)
C4 C5 C6 C7 178.8(5)
C4 C5 C6 C1 0.1(8)
N1 C1 C6 C7 0.2(7)
C2 C1 C6 C7 -179.2(5)
N1 C1 C6 C5 179.0(5)
C2 C1 C6 C5 -0.4(7)
C5 C6 C7 C8 -178.0(5)
C1 C6 C7 C8 0.7(8)
C6 C7 C8 C9 179.2(5)
C6 C7 C8 C13 -0.4(8)
C7 C8 C9 C10 -179.3(5)
C13 C8 C9 C10 0.2(8)
C8 C9 C10 C11 1.0(8)
C9 C10 C11 C12 -0.9(8)
C10 C11 C12 C13 -0.4(8)
C11 C12 C13 N1 -179.4(5)
C11 C12 C13 C8 1.6(7)
C7 C8 C13 N1 -0.9(7)
C9 C8 C13 N1 179.5(5)
C7 C8 C13 C12 178.1(5)
C9 C8 C13 C12 -1.5(7)
C2 C1 N1 C13 177.9(5)
C6 C1 N1 C13 -1.4(7)
C2 C1 N1 Hg1 1.9(6)
C6 C1 N1 Hg1 -177.4(3)
C12 C13 N1 C1 -177.2(5)
C8 C13 N1 C1 1.8(7)
C12 C13 N1 Hg1 -1.0(6)
C8 C13 N1 Hg1 177.9(3)
